data_7225002
loop_
_publ_author_name
'Afkhami, Farhad Akbari'
'Khandar, Ali Akbar'
'Mahmoudi, Ghodrat'
'Maniukiewicz, Waldemar'
'Lipkowski, Janusz'
'White, Jonathan M.'
'Waterman, Rory'
'Garc\'ia-Granda, Santiago'
'Zangrando, Ennio'
'Bauz\'a, Antonio'
'Frontera, Antonio'

_publ_section_title
;
 Synthesis, X-ray characterization, DFT calculations and Hirshfeld surface
 analysis of Zn(ii) and Cd(ii) complexes based on isonicotinoylhydrazone
 ligand
;
_journal_issue 24
_journal_name_full CrystEngComm
_journal_page_first 4587
_journal_paper_doi 10.1039/C6CE00877A
_journal_volume 18
_journal_year 2016
_chemical_formula_moiety 'C15 H12 N6 O S2 Zn'
_chemical_formula_sum 'C15 H12 N6 O S2 Zn'
_chemical_formula_weight 421.80
_chemical_name_systematic
;
 ?
;
_space_group_IT_number 14
_symmetry_cell_setting monoclinic
_symmetry_space_group_name_Hall '-P 2ybc'
_symmetry_space_group_name_H-M 'P 1 21/c 1'
_atom_sites_solution_hydrogens geom
_atom_sites_solution_primary direct
_atom_sites_solution_secondary difmap
_audit_creation_method SHELXL-97
_audit_update_record
;
2016-03-09 deposited with the CCDC.
2016-04-25 downloaded from the CCDC.
;
_cell_angle_alpha 90.00
_cell_angle_beta 122.1660(10)
_cell_angle_gamma 90.00
_cell_formula_units_Z 4
_cell_length_a 8.5220(2)
_cell_length_b 15.4590(1)
_cell_length_c 15.7009(2)
_cell_measurement_reflns_used 3660
_cell_measurement_temperature 120.0
_cell_measurement_theta_max 70.4976
_cell_measurement_theta_min 4.3834
_cell_volume 1750.97(5)
_computing_cell_refinement
;
CrysAlisPro, Oxford Diffraction Ltd.,
Version 1.171.34.41a (release 15-10-2010 CrysAlis171 .NET)
(compiled Oct 15 2010,13:39:29)
;
_computing_data_collection
;
CrysAlisPro, Oxford Diffraction Ltd.,
Version 1.171.34.41a (release 15-10-2010 CrysAlis171 .NET)
(compiled Oct 15 2010,13:39:29)
;
_computing_data_reduction
;
CrysAlisPro, Oxford Diffraction Ltd.,
Version 1.171.34.41a (release 15-10-2010 CrysAlis171 .NET)
(compiled Oct 15 2010,13:39:29)
;
_computing_structure_refinement 'SHELXL-97 (Sheldrick, 1997)'
_diffrn_ambient_temperature 120.0
_diffrn_detector_area_resol_mean 10.2673
_diffrn_measured_fraction_theta_full 0.972
_diffrn_measured_fraction_theta_max 0.972
_diffrn_measurement_device_type 'Xcalibur, Ruby, Gemini'
_diffrn_measurement_method '\w scans'
_diffrn_radiation_monochromator graphite
_diffrn_radiation_source 'Enhance (Cu) X-ray Source'
_diffrn_radiation_type 'Cu K\a'
_diffrn_radiation_wavelength 1.5418
_diffrn_reflns_av_R_equivalents 0.0269
_diffrn_reflns_av_sigmaI/netI 0.0318
_diffrn_reflns_limit_h_max 10
_diffrn_reflns_limit_h_min -9
_diffrn_reflns_limit_k_max 18
_diffrn_reflns_limit_k_min -17
_diffrn_reflns_limit_l_max 10
_diffrn_reflns_limit_l_min -19
_diffrn_reflns_number 6536
_diffrn_reflns_theta_full 70.63
_diffrn_reflns_theta_max 70.63
_diffrn_reflns_theta_min 4.39
_exptl_absorpt_coefficient_mu 4.324
_exptl_absorpt_correction_T_max 0.721
_exptl_absorpt_correction_T_min 0.677
_exptl_absorpt_correction_type multi-scan
_exptl_absorpt_process_details
;
CrysAlisPro, Oxford Diffraction Ltd.,
Version 1.171.34.41a (release 15-10-2010 CrysAlis171 .NET)
(compiled Oct 15 2010,13:39:29)
Empirical absorption correction using spherical harmonics,
 implemented in SCALE3 ABSPACK scaling algorithm.
;
_exptl_crystal_colour colorless
_exptl_crystal_density_diffrn 1.600
_exptl_crystal_density_method 'not measured'
_exptl_crystal_description prismatic
_exptl_crystal_F_000 856
_exptl_crystal_size_max 0.1680
_exptl_crystal_size_mid 0.0846
_exptl_crystal_size_min 0.0758
_refine_diff_density_max 0.307
_refine_diff_density_min -0.344
_refine_diff_density_rms 0.056
_refine_ls_extinction_method none
_refine_ls_goodness_of_fit_ref 1.060
_refine_ls_hydrogen_treatment mixed
_refine_ls_matrix_type full
_refine_ls_number_parameters 274
_refine_ls_number_reflns 3267
_refine_ls_number_restraints 0
_refine_ls_restrained_S_all 1.060
_refine_ls_R_factor_all 0.0357
_refine_ls_R_factor_gt 0.0282
_refine_ls_shift/su_max 0.001
_refine_ls_shift/su_mean 0.000
_refine_ls_structure_factor_coef Fsqd
_refine_ls_weighting_details 'calc w=1/[\s^2^(Fo^2^)+(0.0324P)^2^+0.2281P] where P=(Fo^2^+2Fc^2^)/3'
_refine_ls_weighting_scheme calc
_refine_ls_wR_factor_gt 0.0662
_refine_ls_wR_factor_ref 0.0697
_reflns_number_gt 2834
_reflns_number_total 3267
_reflns_threshold_expression >2sigma(I)
_cod_data_source_file c6ce00877a2.cif
_cod_data_source_block 4
_cod_depositor_comments 'Adding full bibliography for 7225002--7225008.cif.'
_cod_original_sg_symbol_H-M P21/c
_cod_database_code 7225002

loop_
_symmetry_equiv_pos_as_xyz
'x, y, z'
'-x, y+1/2, -z+1/2'
'-x, -y, -z'
'x, -y-1/2, z-1/2'

loop_
_atom_site_label
_atom_site_type_symbol
_atom_site_fract_x
_atom_site_fract_y
_atom_site_fract_z
_atom_site_U_iso_or_equiv
_atom_site_adp_type
_atom_site_occupancy
_atom_site_symmetry_multiplicity
_atom_site_calc_flag
Zn1 Zn -0.20604(4) -0.016457(18) -0.21225(2) 0.02288(9) Uani 1 1 d
S2 S -0.27111(8) -0.08020(3) -0.52634(4) 0.02803(13) Uani 1 1 d
S1 S -0.77732(9) 0.04765(5) -0.25086(5) 0.04204(17) Uani 1 1 d
C15 C -0.2672(3) -0.06163(13) -0.42287(16) 0.0235(4) Uani 1 1 d
O1 O -0.1072(2) -0.13765(10) -0.14174(12) 0.0309(3) Uani 1 1 d
N3 N 0.3281(3) -0.36514(13) 0.07205(15) 0.0320(4) Uani 1 1 d
N6 N -0.2618(3) -0.04894(12) -0.34870(14) 0.0280(4) Uani 1 1 d
N4 N -0.1714(2) 0.12308(12) -0.22000(13) 0.0259(4) Uani 1 1 d
N1 N 0.0566(2) 0.00873(11) -0.09284(13) 0.0217(4) Uani 1 1 d
N2 N 0.1637(2) -0.06052(11) -0.03498(13) 0.0234(4) Uani 1 1 d
C13 C 0.3204(3) 0.10775(16) 0.00330(17) 0.0285(5) Uani 1 1 d
C8 C 0.0423(3) 0.23875(15) -0.13815(17) 0.0293(5) Uani 1 1 d
C4 C 0.1548(3) -0.36724(16) -0.00853(19) 0.0326(5) Uani 1 1 d
C2 C 0.1587(3) -0.21287(14) -0.01650(16) 0.0252(4) Uani 1 1 d
C3 C 0.0671(3) -0.29080(15) -0.05432(18) 0.0301(5) Uani 1 1 d
C11 C -0.2940(3) 0.17947(15) -0.28517(18) 0.0334(5) Uani 1 1 d
C5 C 0.4216(4) -0.29086(16) 0.11224(18) 0.0342(5) Uani 1 1 d
C9 C -0.0876(3) 0.29742(16) -0.20622(18) 0.0336(5) Uani 1 1 d
C12 C 0.1270(3) 0.08492(13) -0.07658(14) 0.0215(4) Uani 1 1 d
N5 N -0.4540(3) -0.01528(12) -0.23070(13) 0.0264(4) Uani 1 1 d
C10 C -0.2581(3) 0.26765(16) -0.28128(18) 0.0338(5) Uani 1 1 d
C7 C -0.0032(3) 0.15197(14) -0.14663(15) 0.0223(4) Uani 1 1 d
C14 C -0.5882(3) 0.01156(14) -0.23851(15) 0.0233(4) Uani 1 1 d
C1 C 0.0609(3) -0.13112(14) -0.06946(15) 0.0238(4) Uani 1 1 d
C6 C 0.3392(3) -0.21347(16) 0.06887(17) 0.0291(5) Uani 1 1 d
H13A H 0.378(4) 0.1431(18) -0.0217(19) 0.034(7) Uiso 1 1 d
H3 H -0.056(4) -0.2920(17) -0.113(2) 0.038(7) Uiso 1 1 d
H8 H 0.153(4) 0.2575(17) -0.0911(19) 0.033(7) Uiso 1 1 d
H11 H -0.409(4) 0.1550(19) -0.335(2) 0.040(7) Uiso 1 1 d
H10 H -0.357(4) 0.3048(18) -0.332(2) 0.038(7) Uiso 1 1 d
H9 H -0.061(4) 0.3554(19) -0.2023(19) 0.035(7) Uiso 1 1 d
H5 H 0.546(4) -0.2945(17) 0.172(2) 0.035(7) Uiso 1 1 d
H6 H 0.399(4) -0.1645(19) 0.093(2) 0.036(7) Uiso 1 1 d
H13B H 0.390(5) 0.060(2) 0.031(3) 0.060(10) Uiso 1 1 d
H4 H 0.103(4) -0.4187(19) -0.031(2) 0.040(8) Uiso 1 1 d
H13C H 0.317(4) 0.142(2) 0.054(2) 0.053(9) Uiso 1 1 d
H1 H 0.378(4) -0.413(2) 0.099(2) 0.049(9) Uiso 1 1 d

loop_
_atom_site_aniso_label
_atom_site_aniso_U_11
_atom_site_aniso_U_22
_atom_site_aniso_U_33
_atom_site_aniso_U_23
_atom_site_aniso_U_13
_atom_site_aniso_U_12
Zn1 0.01946(15) 0.01939(15) 0.02649(15) -0.00167(11) 0.01001(12) -0.00101(11)
S2 0.0331(3) 0.0229(3) 0.0232(2) -0.0010(2) 0.0117(2) -0.0001(2)
S1 0.0320(3) 0.0613(4) 0.0381(3) 0.0012(3) 0.0223(3) 0.0123(3)
C15 0.0173(10) 0.0179(10) 0.0296(11) -0.0005(8) 0.0087(8) -0.0017(8)
O1 0.0226(8) 0.0206(7) 0.0411(8) 0.0040(7) 0.0113(7) 0.0008(6)
N3 0.0315(11) 0.0239(10) 0.0394(11) 0.0090(8) 0.0180(9) 0.0078(9)
N6 0.0274(10) 0.0253(9) 0.0316(10) -0.0038(8) 0.0160(8) -0.0015(8)
N4 0.0240(9) 0.0200(9) 0.0282(9) -0.0014(7) 0.0102(8) -0.0010(7)
N1 0.0215(9) 0.0208(9) 0.0238(8) -0.0004(7) 0.0127(7) 0.0010(7)
N2 0.0238(9) 0.0198(9) 0.0261(8) 0.0047(7) 0.0130(7) 0.0030(7)
C13 0.0247(11) 0.0281(12) 0.0256(10) 0.0022(9) 0.0087(9) -0.0028(10)
C8 0.0235(11) 0.0238(11) 0.0310(11) -0.0022(9) 0.0082(10) -0.0051(9)
C4 0.0327(13) 0.0235(12) 0.0448(13) 0.0019(10) 0.0228(11) 0.0013(10)
C2 0.0270(11) 0.0234(11) 0.0302(10) 0.0042(9) 0.0187(9) 0.0038(9)
C3 0.0260(12) 0.0243(11) 0.0375(12) 0.0030(9) 0.0153(10) 0.0034(9)
C11 0.0253(12) 0.0251(12) 0.0350(12) -0.0004(9) 0.0061(10) -0.0014(10)
C5 0.0326(13) 0.0318(12) 0.0343(12) 0.0042(10) 0.0152(11) 0.0052(10)
C9 0.0323(13) 0.0214(11) 0.0399(13) 0.0011(10) 0.0144(11) -0.0025(10)
C12 0.0229(10) 0.0222(10) 0.0209(9) -0.0014(8) 0.0126(8) -0.0028(9)
N5 0.0236(10) 0.0270(9) 0.0265(9) 0.0022(7) 0.0118(8) 0.0011(8)
C10 0.0281(12) 0.0273(12) 0.0351(12) 0.0047(10) 0.0096(10) 0.0033(10)
C7 0.0229(10) 0.0228(10) 0.0213(9) -0.0024(8) 0.0118(8) -0.0031(8)
C14 0.0263(11) 0.0239(10) 0.0187(9) -0.0006(8) 0.0113(8) -0.0028(9)
C1 0.0245(11) 0.0222(10) 0.0284(10) 0.0006(8) 0.0166(9) 0.0019(9)
C6 0.0302(12) 0.0269(12) 0.0299(11) 0.0012(9) 0.0159(10) 0.0017(10)

loop_
_atom_type_symbol
_atom_type_description
_atom_type_scat_dispersion_real
_atom_type_scat_dispersion_imag
_atom_type_scat_source
C C 0.0181 0.0091 'International Tables Vol C Tables 4.2.6.8 and 6.1.1.4'
H H 0.0000 0.0000 'International Tables Vol C Tables 4.2.6.8 and 6.1.1.4'
N N 0.0311 0.0180 'International Tables Vol C Tables 4.2.6.8 and 6.1.1.4'
O O 0.0492 0.0322 'International Tables Vol C Tables 4.2.6.8 and 6.1.1.4'
S S 0.3331 0.5567 'International Tables Vol C Tables 4.2.6.8 and 6.1.1.4'
Zn Zn -1.5491 0.6778 'International Tables Vol C Tables 4.2.6.8 and 6.1.1.4'

loop_
_geom_angle_atom_site_label_1
_geom_angle_atom_site_label_2
_geom_angle_atom_site_label_3
_geom_angle
N5 Zn1 N6 102.72(8)
N5 Zn1 N1 133.97(7)
N6 Zn1 N1 123.31(7)
N5 Zn1 O1 100.51(7)
N6 Zn1 O1 98.06(7)
N1 Zn1 O1 75.66(6)
N5 Zn1 N4 98.53(7)
N6 Zn1 N4 98.65(7)
N1 Zn1 N4 75.52(7)
O1 Zn1 N4 151.16(6)
N6 C15 S2 179.0(2)
C1 O1 Zn1 110.06(14)
C4 N3 C5 122.9(2)
C4 N3 H1 117(2)
C5 N3 H1 120(2)
C15 N6 Zn1 169.03(18)
C11 N4 C7 118.89(19)
C11 N4 Zn1 128.03(15)
C7 N4 Zn1 113.07(14)
C12 N1 N2 120.22(17)
C12 N1 Zn1 121.51(14)
N2 N1 Zn1 118.01(13)
C1 N2 N1 107.92(17)
C12 C13 H13A 111.8(16)
C12 C13 H13B 111(2)
H13A C13 H13B 109(3)
C12 C13 H13C 108.3(19)
H13A C13 H13C 106(2)
H13B C13 H13C 111(3)
C7 C8 C9 119.4(2)
C7 C8 H8 121.3(18)
C9 C8 H8 119.2(18)
N3 C4 C3 119.4(2)
N3 C4 H4 117.6(19)
C3 C4 H4 123.0(19)
C3 C2 C6 119.0(2)
C3 C2 C1 118.39(19)
C6 C2 C1 122.6(2)
C4 C3 C2 119.8(2)
C4 C3 H3 119.8(17)
C2 C3 H3 120.5(17)
N4 C11 C10 123.1(2)
N4 C11 H11 114.7(17)
C10 C11 H11 122.3(17)
N3 C5 C6 119.5(2)
N3 C5 H5 118.1(16)
C6 C5 H5 122.4(16)
C10 C9 C8 119.1(2)
C10 C9 H9 119.7(17)
C8 C9 H9 121.2(17)
N1 C12 C13 125.1(2)
N1 C12 C7 113.98(18)
C13 C12 C7 120.87(19)
C14 N5 Zn1 159.51(18)
C9 C10 C11 118.2(2)
C9 C10 H10 124.0(16)
C11 C10 H10 117.7(16)
N4 C7 C8 121.3(2)
N4 C7 C12 115.79(18)
C8 C7 C12 122.95(19)
N5 C14 S1 179.0(2)
O1 C1 N2 128.1(2)
O1 C1 C2 117.22(19)
N2 C1 C2 114.69(18)
C5 C6 C2 119.4(2)
C5 C6 H6 120.6(18)
C2 C6 H6 119.9(18)

loop_
_geom_bond_atom_site_label_1
_geom_bond_atom_site_label_2
_geom_bond_distance
Zn1 N5 1.9747(19)
Zn1 N6 1.9960(19)
Zn1 N1 2.0516(18)
Zn1 O1 2.1101(15)
Zn1 N4 2.1894(18)
S2 C15 1.632(2)
S1 C14 1.617(2)
C15 N6 1.158(3)
O1 C1 1.272(3)
N3 C4 1.339(3)
N3 C5 1.348(3)
N3 H1 0.85(3)
N4 C11 1.327(3)
N4 C7 1.350(3)
N1 C12 1.284(3)
N1 N2 1.386(2)
N2 C1 1.322(3)
C13 C12 1.488(3)
C13 H13A 0.94(3)
C13 H13B 0.90(4)
C13 H13C 0.97(3)
C8 C7 1.383(3)
C8 C9 1.389(3)
C8 H8 0.88(3)
C4 C3 1.378(3)
C4 H4 0.89(3)
C2 C3 1.386(3)
C2 C6 1.403(3)
C2 C1 1.498(3)
C3 H3 0.96(3)
C11 C10 1.391(4)
C11 H11 0.95(3)
C5 C6 1.371(3)
C5 H5 0.97(3)
C9 C10 1.374(3)
C9 H9 0.92(3)
C12 C7 1.489(3)
N5 C14 1.160(3)
C10 H10 0.98(3)
C6 H6 0.88(3)
